data_7058544
loop_
_publ_author_name
'Moreno da Costa, David'
'Borja, Luis'
'Verdugo, Camilo'
'Martinez, Javier'
'Quintero, Celso'
'Jaque, Pablo'
'Trofymchuk, Oleksandra S.'
'Daniliuc, Constantin G.'
'Cabrera, Alan R.'
'Rojas, Rene S.'

_publ_section_title
;
 Unexpected intramolecular N-arylcyano-\b-diketiminate cyclization in new
 aminoquinoline derivative complexes of aluminium for CO2 fixation into
 cyclic carbonates
;
_journal_issue 30
_journal_name_full 'New Journal of Chemistry'
_journal_page_first 12059
_journal_paper_doi 10.1039/C9NJ02499A
_journal_volume 43
_journal_year 2019
_chemical_formula_sum 'C26 H24 N4 O2'
_chemical_formula_weight 424.49
_space_group_crystal_system monoclinic
_space_group_IT_number 15
_space_group_name_Hall '-C 2yc'
_space_group_name_H-M_alt 'C 1 2/c 1'
_symmetry_space_group_name_Hall '-C 2yc'
_symmetry_space_group_name_H-M 'C 1 2/c 1'
_atom_sites_solution_hydrogens mixed
_audit_creation_method 'APEX3 v2016.1-0'
_audit_update_record
;
2019-04-30 deposited with the CCDC.    2019-06-27 downloaded from the CCDC.
;
_cell_angle_alpha 90
_cell_angle_beta 124.671(2)
_cell_angle_gamma 90
_cell_formula_units_Z 8
_cell_length_a 25.7345(9)
_cell_length_b 11.2523(4)
_cell_length_c 18.8485(6)
_cell_measurement_reflns_used 5485
_cell_measurement_temperature 100.(2)
_cell_measurement_theta_max 66.3889
_cell_measurement_theta_min 4.1777
_cell_volume 4488.8(3)
_computing_cell_refinement 'SAINT V8.37A (Bruker AXS Inc., 2015)'
_computing_data_collection 'APEX3 v2016.1-0 (Bruker AXS Inc., 2016)'
_computing_data_reduction 'SAINT V8.37A (Bruker AXS Inc., 2015)'
_computing_molecular_graphics 'APEX3 v2016.1-0 (Bruker AXS Inc., 2016)'
_computing_publication_material 'APEX3 v2016.1-0 (Bruker AXS Inc., 2016)'
_computing_structure_refinement 'SHELXL-2014/7 (Sheldrick, 2014)'
_computing_structure_solution 'SHELXL-2014/7 (Sheldrick, 2014)'
_diffrn_ambient_temperature 100.(2)
_diffrn_detector_area_resol_mean 8.3333
_diffrn_measured_fraction_theta_full 0.997
_diffrn_measured_fraction_theta_max 0.997
_diffrn_measurement_device_type 'Kappa CCD APEXII'
_diffrn_measurement_method 'phi / omega scans'
_diffrn_radiation_monochromator graphite
_diffrn_radiation_type CuK\a
_diffrn_radiation_wavelength 1.54178
_diffrn_reflns_av_R_equivalents 0.0678
_diffrn_reflns_av_unetI/netI 0.0330
_diffrn_reflns_limit_h_max 30
_diffrn_reflns_limit_h_min -30
_diffrn_reflns_limit_k_max 13
_diffrn_reflns_limit_k_min -13
_diffrn_reflns_limit_l_max 22
_diffrn_reflns_limit_l_min -22
_diffrn_reflns_number 36664
_diffrn_reflns_theta_full 66.75
_diffrn_reflns_theta_max 66.75
_diffrn_reflns_theta_min 4.18
_diffrn_source 'fine-focus sealed tube'
_diffrn_source_type 'fine-focus sealed tube'
_exptl_absorpt_coefficient_mu 0.651
_exptl_absorpt_correction_T_max 0.97
_exptl_absorpt_correction_T_min 0.83
_exptl_absorpt_correction_type multi-scan
_exptl_absorpt_process_details
;
Bruker AXS (2014). SADABS, Version 2014/5, Bruker AXS Inc., Madison, Wisconsin,
USA.
;
_exptl_crystal_colour colourless
_exptl_crystal_density_diffrn 1.256
_exptl_crystal_density_method 'not measured'
_exptl_crystal_description plate
_exptl_crystal_F_000 1792
_exptl_crystal_size_max 0.200
_exptl_crystal_size_mid 0.180
_exptl_crystal_size_min 0.050
_refine_diff_density_max 0.156
_refine_diff_density_min -0.265
_refine_ls_extinction_method none
_refine_ls_goodness_of_fit_ref 1.059
_refine_ls_hydrogen_treatment mixed
_refine_ls_matrix_type full
_refine_ls_number_parameters 297
_refine_ls_number_reflns 3973
_refine_ls_number_restraints 0
_refine_ls_restrained_S_all 1.059
_refine_ls_R_factor_all 0.0552
_refine_ls_R_factor_gt 0.0427
_refine_ls_shift/su_max 0.000
_refine_ls_shift/su_mean 0.000
_refine_ls_structure_factor_coef Fsqd
_refine_ls_weighting_details 'w=1/[\s^2^(Fo^2^)+(0.0614P)^2^+1.6458P] where P=(Fo^2^+2Fc^2^)/3'
_refine_ls_weighting_scheme calc
_refine_ls_wR_factor_gt 0.1087
_refine_ls_wR_factor_ref 0.1163
_reflns_number_gt 3141
_reflns_number_total 3973
_reflns_threshold_expression 'I > 2\s(I)'
_cod_data_source_file c9nj02499a2.cif
_cod_data_source_block dan9306
_cod_depositor_comments 'Adding full bibliography for 7058543--7058545.cif.'
_cod_database_code 7058544

loop_
_space_group_symop_operation_xyz
'x, y, z'
'-x, y, -z+1/2'
'x+1/2, y+1/2, z'
'-x+1/2, y+1/2, -z+1/2'
'-x, -y, -z'
'x, -y, z-1/2'
'-x+1/2, -y+1/2, -z'
'x+1/2, -y+1/2, z-1/2'

loop_
_atom_site_type_symbol
_atom_site_label
_atom_site_fract_x
_atom_site_fract_y
_atom_site_fract_z
_atom_site_U_iso_or_equiv
_atom_site_adp_type
_atom_site_calc_flag
_atom_site_refinement_flags_adp
_atom_site_refinement_flags_posn
_atom_site_occupancy
N N1 0.43820(6) 0.18458(12) 0.59220(8) 0.0271(3) Uani d . . 1
N N2 0.51388(7) 0.56487(12) 0.64185(10) 0.0356(3) Uani d . . 1
N N3 0.57627(6) 0.22968(12) 0.76469(8) 0.0271(3) Uani d . . 1
H H3 0.5690(10) 0.2151(19) 0.8041(14) 0.049(6) Uiso d . . 1
N N4 0.78280(6) -0.01726(12) 0.81227(8) 0.0315(3) Uani d . . 1
O O1 0.79930(6) -0.11031(11) 0.85501(7) 0.0374(3) Uani d . . 1
O O2 0.81092(6) 0.02264(12) 0.78195(8) 0.0411(3) Uani d . . 1
C C1 0.47697(7) 0.24063(15) 0.58307(10) 0.0284(3) Uani d . . 1
C C2 0.49629(9) 0.20503(17) 0.52435(12) 0.0413(4) Uani d . . 1
H H2A 0.5401 0.1768 0.559 0.062 Uiso calc U R 1
H H2B 0.4928 0.2737 0.4899 0.062 Uiso calc U R 1
H H2C 0.4686 0.1413 0.4859 0.062 Uiso calc U R 1
C C11 0.40839(8) 0.07698(15) 0.54640(10) 0.0291(3) Uani d . . 1
C C12 0.34505(8) 0.08126(16) 0.47577(10) 0.0351(4) Uani d . . 1
C C13 0.31382(9) -0.02558(18) 0.43880(11) 0.0415(4) Uani d . . 1
H H13 0.2711 -0.0243 0.3901 0.05 Uiso calc U R 1
C C14 0.34380(9) -0.13344(17) 0.47174(12) 0.0425(4) Uani d . . 1
H H14 0.3215 -0.2055 0.4466 0.051 Uiso calc U R 1
C C15 0.40634(9) -0.13644(16) 0.54139(12) 0.0379(4) Uani d . . 1
H H15 0.4268 -0.2109 0.5635 0.045 Uiso calc U R 1
C C16 0.43980(8) -0.03166(15) 0.57958(11) 0.0328(4) Uani d . . 1
C C17 0.31176(9) 0.19823(19) 0.44142(13) 0.0520(5) Uani d . . 1
H H17A 0.267 0.1842 0.3962 0.078 Uiso calc U R 1
H H17B 0.3311 0.2428 0.4173 0.078 Uiso calc U R 1
H H17C 0.3155 0.2441 0.4883 0.078 Uiso calc U R 1
C C18 0.50757(9) -0.03575(17) 0.65559(13) 0.0449(5) Uani d . . 1
H H18A 0.5177 -0.1158 0.6806 0.067 Uiso calc U R 1
H H18B 0.5142 0.0218 0.699 0.067 Uiso calc U R 1
H H18C 0.535 -0.016 0.6368 0.067 Uiso calc U R 1
C C21 0.50754(7) 0.35015(14) 0.63674(10) 0.0270(3) Uani d . . 1
C C22 0.55529(7) 0.34230(14) 0.72283(10) 0.0261(3) Uani d . . 1
C C23 0.58476(8) 0.44742(14) 0.77149(11) 0.0300(4) Uani d . . 1
C C24 0.63449(8) 0.44713(16) 0.85994(11) 0.0357(4) Uani d . . 1
H H24 0.6492 0.3739 0.8902 0.043 Uiso calc U R 1
C C25 0.66177(9) 0.55181(18) 0.90261(12) 0.0436(5) Uani d . . 1
H H25 0.6947 0.5508 0.9624 0.052 Uiso calc U R 1
C C26 0.64111(9) 0.66013(18) 0.85817(14) 0.0484(5) Uani d . . 1
H H26 0.6608 0.7321 0.8878 0.058 Uiso calc U R 1
C C27 0.59304(9) 0.66315(17) 0.77277(14) 0.0465(5) Uani d . . 1
H H27 0.5796 0.7373 0.7435 0.056 Uiso calc U R 1
C C28 0.56281(8) 0.55715(15) 0.72703(11) 0.0335(4) Uani d . . 1
C C29 0.48687(8) 0.46593(15) 0.59862(10) 0.0309(4) Uani d . . 1
C C30 0.43128(8) 0.47918(17) 0.50667(11) 0.0392(4) Uani d . . 1
H H30A 0.4202 0.5635 0.4938 0.059 Uiso calc U R 1
H H30B 0.3952 0.4352 0.498 0.059 Uiso calc U R 1
H H30C 0.4421 0.4475 0.4682 0.059 Uiso calc U R 1
C C31 0.62768(7) 0.17170(14) 0.77587(9) 0.0261(3) Uani d . . 1
C C32 0.65032(8) 0.06819(14) 0.82689(10) 0.0293(4) Uani d . . 1
H H32 0.6306 0.041 0.8539 0.035 Uiso calc U R 1
C C33 0.70042(7) 0.00592(15) 0.83816(10) 0.0295(4) Uani d . . 1
H H33 0.7152 -0.0642 0.8722 0.035 Uiso calc U R 1
C C34 0.72931(7) 0.04727(14) 0.79879(10) 0.0275(3) Uani d . . 1
C C35 0.70806(7) 0.14905(14) 0.74830(10) 0.0280(3) Uani d . . 1
H H35 0.7283 0.176 0.722 0.034 Uiso calc U R 1
C C36 0.65740(7) 0.21085(14) 0.73641(9) 0.0273(3) Uani d . . 1
H H36 0.6425 0.2802 0.7014 0.033 Uiso calc U R 1

loop_
_atom_site_aniso_label
_atom_site_aniso_U_11
_atom_site_aniso_U_22
_atom_site_aniso_U_33
_atom_site_aniso_U_12
_atom_site_aniso_U_13
_atom_site_aniso_U_23
N1 0.0266(7) 0.0296(7) 0.0246(6) 0.0019(5) 0.0143(6) 0.0001(5)
N2 0.0329(8) 0.0313(8) 0.0438(8) 0.0043(6) 0.0225(7) 0.0051(6)
N3 0.0291(7) 0.0278(7) 0.0283(6) 0.0038(5) 0.0186(6) 0.0050(5)
N4 0.0291(7) 0.0331(8) 0.0290(7) 0.0020(6) 0.0145(6) -0.0028(6)
O1 0.0387(7) 0.0326(7) 0.0391(6) 0.0101(5) 0.0210(6) 0.0046(5)
O2 0.0359(7) 0.0500(8) 0.0474(7) 0.0065(5) 0.0296(6) 0.0056(6)
C1 0.0286(8) 0.0326(9) 0.0256(7) 0.0023(7) 0.0164(7) 0.0030(6)
C2 0.0491(11) 0.0476(11) 0.0417(9) -0.0095(8) 0.0345(9) -0.0083(8)
C11 0.0324(8) 0.0339(9) 0.0276(7) -0.0038(7) 0.0210(7) -0.0043(6)
C12 0.0347(9) 0.0419(10) 0.0279(8) -0.0027(7) 0.0173(7) -0.0019(7)
C13 0.0392(10) 0.0536(12) 0.0296(8) -0.0124(8) 0.0183(8) -0.0106(8)
C14 0.0512(11) 0.0444(11) 0.0421(10) -0.0149(9) 0.0325(9) -0.0148(8)
C15 0.0473(11) 0.0337(9) 0.0452(10) -0.0053(8) 0.0338(9) -0.0079(7)
C16 0.0372(9) 0.0329(9) 0.0365(8) -0.0014(7) 0.0258(8) -0.0031(7)
C17 0.0356(10) 0.0540(13) 0.0412(10) 0.0009(9) 0.0068(9) 0.0024(9)
C18 0.0393(10) 0.0328(10) 0.0532(11) 0.0036(8) 0.0207(9) 0.0031(8)
C21 0.0271(8) 0.0303(8) 0.0298(8) 0.0020(6) 0.0198(7) 0.0030(6)
C22 0.0259(8) 0.0282(8) 0.0300(8) 0.0024(6) 0.0193(7) 0.0024(6)
C23 0.0285(8) 0.0323(9) 0.0355(8) 0.0014(6) 0.0220(7) -0.0003(7)
C24 0.0324(9) 0.0403(10) 0.0352(9) -0.0026(7) 0.0198(8) -0.0028(7)
C25 0.0381(10) 0.0510(12) 0.0397(10) -0.0077(8) 0.0210(9) -0.0110(8)
C26 0.0462(11) 0.0414(11) 0.0590(12) -0.0099(9) 0.0307(10) -0.0173(9)
C27 0.0452(11) 0.0288(9) 0.0653(13) 0.0012(8) 0.0312(10) -0.0034(8)
C28 0.0307(9) 0.0303(9) 0.0433(9) 0.0025(7) 0.0232(8) -0.0006(7)
C29 0.0284(8) 0.0335(9) 0.0344(8) 0.0039(7) 0.0200(7) 0.0060(7)
C30 0.0341(9) 0.0424(10) 0.0376(9) 0.0046(7) 0.0184(8) 0.0122(8)
C31 0.0247(8) 0.0289(8) 0.0242(7) 0.0000(6) 0.0136(6) -0.0020(6)
C32 0.0311(8) 0.0322(9) 0.0275(7) 0.0020(6) 0.0183(7) 0.0041(6)
C33 0.0306(8) 0.0301(8) 0.0253(7) 0.0018(6) 0.0144(7) 0.0016(6)
C34 0.0256(8) 0.0308(8) 0.0254(7) 0.0014(6) 0.0140(6) -0.0025(6)
C35 0.0279(8) 0.0302(8) 0.0277(7) -0.0013(6) 0.0169(7) -0.0008(6)
C36 0.0288(8) 0.0277(8) 0.0257(7) -0.0002(6) 0.0156(7) 0.0016(6)

loop_
_atom_type_symbol
_atom_type_description
_atom_type_scat_dispersion_real
_atom_type_scat_dispersion_imag
_atom_type_scat_source
C C 0.0181 0.0091 'International Tables Vol C Tables 4.2.6.8 and 6.1.1.4'
H H 0.0000 0.0000 'International Tables Vol C Tables 4.2.6.8 and 6.1.1.4'
N N 0.0311 0.0180 'International Tables Vol C Tables 4.2.6.8 and 6.1.1.4'
O O 0.0492 0.0322 'International Tables Vol C Tables 4.2.6.8 and 6.1.1.4'

loop_
_geom_angle_atom_site_label_1
_geom_angle_atom_site_label_2
_geom_angle_atom_site_label_3
_geom_angle
C1 N1 C11 122.04(13)
C29 N2 C28 118.75(14)
C31 N3 C22 122.19(13)
C31 N3 H3 115.5(14)
C22 N3 H3 115.9(14)
O2 N4 O1 122.29(14)
O2 N4 C34 119.12(13)
O1 N4 C34 118.58(13)
N1 C1 C21 117.79(13)
N1 C1 C2 125.52(15)
C21 C1 C2 116.67(14)
C1 C2 H2A 109.5
C1 C2 H2B 109.5
H2A C2 H2B 109.5
C1 C2 H2C 109.5
H2A C2 H2C 109.5
H2B C2 H2C 109.5
C12 C11 C16 121.20(15)
C12 C11 N1 118.62(15)
C16 C11 N1 119.59(14)
C13 C12 C11 118.30(17)
C13 C12 C17 121.05(16)
C11 C12 C17 120.65(16)
C14 C13 C12 121.18(17)
C14 C13 H13 119.4
C12 C13 H13 119.4
C13 C14 C15 119.94(17)
C13 C14 H14 120.0
C15 C14 H14 120.0
C14 C15 C16 120.86(18)
C14 C15 H15 119.6
C16 C15 H15 119.6
C15 C16 C11 118.50(16)
C15 C16 C18 120.51(16)
C11 C16 C18 120.98(15)
C12 C17 H17A 109.5
C12 C17 H17B 109.5
H17A C17 H17B 109.5
C12 C17 H17C 109.5
H17A C17 H17C 109.5
H17B C17 H17C 109.5
C16 C18 H18A 109.5
C16 C18 H18B 109.5
H18A C18 H18B 109.5
C16 C18 H18C 109.5
H18A C18 H18C 109.5
H18B C18 H18C 109.5
C22 C21 C29 118.55(14)
C22 C21 C1 121.16(14)
C29 C21 C1 120.29(14)
C21 C22 C23 119.95(14)
C21 C22 N3 120.92(14)
C23 C22 N3 119.13(14)
C24 C23 C28 119.31(16)
C24 C23 C22 123.53(15)
C28 C23 C22 117.15(15)
C25 C24 C23 120.54(17)
C25 C24 H24 119.7
C23 C24 H24 119.7
C24 C25 C26 120.16(17)
C24 C25 H25 119.9
C26 C25 H25 119.9
C27 C26 C25 120.57(18)
C27 C26 H26 119.7
C25 C26 H26 119.7
C26 C27 C28 120.87(18)
C26 C27 H27 119.6
C28 C27 H27 119.6
N2 C28 C23 122.74(15)
N2 C28 C27 118.75(16)
C23 C28 C27 118.52(17)
N2 C29 C21 122.77(15)
N2 C29 C30 116.77(15)
C21 C29 C30 120.44(15)
C29 C30 H30A 109.5
C29 C30 H30B 109.5
H30A C30 H30B 109.5
C29 C30 H30C 109.5
H30A C30 H30C 109.5
H30B C30 H30C 109.5
N3 C31 C36 122.26(14)
N3 C31 C32 118.92(14)
C36 C31 C32 118.80(14)
C33 C32 C31 120.98(15)
C33 C32 H32 119.5
C31 C32 H32 119.5
C32 C33 C34 119.00(15)
C32 C33 H33 120.5
C34 C33 H33 120.5
C35 C34 C33 121.25(15)
C35 C34 N4 119.98(14)
C33 C34 N4 118.77(14)
C36 C35 C34 119.68(14)
C36 C35 H35 120.2
C34 C35 H35 120.2
C35 C36 C31 120.28(14)
C35 C36 H36 119.9
C31 C36 H36 119.9

loop_
_geom_bond_atom_site_label_1
_geom_bond_atom_site_label_2
_geom_bond_distance
N1 C1 1.272(2)
N1 C11 1.430(2)
N2 C29 1.320(2)
N2 C28 1.368(2)
N3 C31 1.380(2)
N3 C22 1.427(2)
N3 H3 0.88(2)
N4 O2 1.2338(19)
N4 O1 1.2395(18)
N4 C34 1.445(2)
C1 C21 1.502(2)
C1 C2 1.503(2)
C2 H2A 0.98
C2 H2B 0.98
C2 H2C 0.98
C11 C12 1.401(2)
C11 C16 1.401(2)
C12 C13 1.393(3)
C12 C17 1.501(3)
C13 C14 1.382(3)
C13 H13 0.95
C14 C15 1.382(3)
C14 H14 0.95
C15 C16 1.395(2)
C15 H15 0.95
C16 C18 1.501(3)
C17 H17A 0.98
C17 H17B 0.98
C17 H17C 0.98
C18 H18A 0.98
C18 H18B 0.98
C18 H18C 0.98
C21 C22 1.372(2)
C21 C29 1.436(2)
C22 C23 1.423(2)
C23 C24 1.411(2)
C23 C28 1.417(2)
C24 C25 1.373(3)
C24 H24 0.95
C25 C26 1.401(3)
C25 H25 0.95
C26 C27 1.363(3)
C26 H26 0.95
C27 C28 1.417(3)
C27 H27 0.95
C29 C30 1.501(2)
C30 H30A 0.98
C30 H30B 0.98
C30 H30C 0.98
C31 C36 1.407(2)
C31 C32 1.408(2)
C32 C33 1.374(2)
C32 H32 0.95
C33 C34 1.395(2)
C33 H33 0.95
C34 C35 1.387(2)
C35 C36 1.379(2)
C35 H35 0.95
C36 H36 0.95

loop_
_geom_hbond_atom_site_label_D
_geom_hbond_atom_site_label_H
_geom_hbond_atom_site_label_A
_geom_hbond_site_symmetry_A
_geom_hbond_distance_DH
_geom_hbond_distance_HA
_geom_hbond_distance_DA
_geom_hbond_angle_DHA
N3 H3 N1 2_656 0.88(2) 2.09(2) 2.9689(18) 174.(2)

loop_
_geom_torsion_atom_site_label_1
_geom_torsion_atom_site_label_2
_geom_torsion_atom_site_label_3
_geom_torsion_atom_site_label_4
_geom_torsion
C11 N1 C1 C21 -177.69(13)
C11 N1 C1 C2 0.7(2)
C1 N1 C11 C12 -103.88(18)
C1 N1 C11 C16 84.80(19)
C16 C11 C12 C13 -0.2(2)
N1 C11 C12 C13 -171.41(15)
C16 C11 C12 C17 179.38(17)
N1 C11 C12 C17 8.2(2)
C11 C12 C13 C14 1.4(3)
C17 C12 C13 C14 -178.21(18)
C12 C13 C14 C15 -1.5(3)
C13 C14 C15 C16 0.4(3)
C14 C15 C16 C11 0.7(2)
C14 C15 C16 C18 179.56(17)
C12 C11 C16 C15 -0.8(2)
N1 C11 C16 C15 170.28(14)
C12 C11 C16 C18 -179.64(16)
N1 C11 C16 C18 -8.5(2)
N1 C1 C21 C22 75.5(2)
C2 C1 C21 C22 -103.05(18)
N1 C1 C21 C29 -104.13(17)
C2 C1 C21 C29 77.31(19)
C29 C21 C22 C23 -2.4(2)
C1 C21 C22 C23 178.00(13)
C29 C21 C22 N3 177.91(13)
C1 C21 C22 N3 -1.7(2)
C31 N3 C22 C21 95.78(18)
C31 N3 C22 C23 -83.95(18)
C21 C22 C23 C24 -179.40(15)
N3 C22 C23 C24 0.3(2)
C21 C22 C23 C28 -0.4(2)
N3 C22 C23 C28 179.38(13)
C28 C23 C24 C25 -0.5(3)
C22 C23 C24 C25 178.56(16)
C23 C24 C25 C26 -1.1(3)
C24 C25 C26 C27 1.3(3)
C25 C26 C27 C28 0.1(3)
C29 N2 C28 C23 -1.6(2)
C29 N2 C28 C27 178.15(16)
C24 C23 C28 N2 -178.44(15)
C22 C23 C28 N2 2.5(2)
C24 C23 C28 C27 1.8(2)
C22 C23 C28 C27 -177.29(15)
C26 C27 C28 N2 178.59(17)
C26 C27 C28 C23 -1.6(3)
C28 N2 C29 C21 -1.4(2)
C28 N2 C29 C30 176.94(15)
C22 C21 C29 N2 3.4(2)
C1 C21 C29 N2 -176.98(15)
C22 C21 C29 C30 -174.87(14)
C1 C21 C29 C30 4.8(2)
C22 N3 C31 C36 -9.2(2)
C22 N3 C31 C32 172.30(14)
N3 C31 C32 C33 178.44(14)
C36 C31 C32 C33 -0.1(2)
C31 C32 C33 C34 0.6(2)
C32 C33 C34 C35 -0.5(2)
C32 C33 C34 N4 178.78(14)
O2 N4 C34 C35 3.6(2)
O1 N4 C34 C35 -177.35(14)
O2 N4 C34 C33 -175.71(14)
O1 N4 C34 C33 3.4(2)
C33 C34 C35 C36 -0.1(2)
N4 C34 C35 C36 -179.35(14)
C34 C35 C36 C31 0.6(2)
N3 C31 C36 C35 -178.98(14)
C32 C31 C36 C35 -0.5(2)
